data_1001221
loop_
_publ_author_name
'Michel, C.'
'Raveau, B.'

_publ_section_title
;
Les oxydes A~2~ Ba Cu O~5~ (A = Y,Sm,Eu,Gd,Dy,Ho,Er,Yb)
;
_journal_coden_ASTM JSSCBI
_journal_name_full 'Journal of Solid State Chemistry'
_journal_page_first 73
_journal_page_last 80
_journal_paper_doi 10.1016/0022-4596(82)90216-X
_journal_volume 43
_journal_issue 1
_journal_year 1982
_chemical_formula_structural 'Y2 BA CU O5'
_chemical_formula_sum 'Ba Cu O5 Y2'
_chemical_name_systematic 'DIYTTRIUM BARIUM COPPER OXIDE'
_space_group_IT_number 62
_symmetry_cell_setting orthorhombic
_symmetry_Int_Tables_number 62
_symmetry_space_group_name_Hall '-P 2c 2ab'
_symmetry_space_group_name_H-M 'P b n m'
_cell_angle_alpha 90
_cell_angle_beta 90
_cell_angle_gamma 90
_cell_formula_units_Z 4
_cell_length_a 7.132(2)
_cell_length_b 12.181(2)
_cell_length_c 5.658(2)
_cell_volume 491.5
_exptl_crystal_density_meas 6.22
_refine_ls_R_factor_all 0.069
_cod_database_code 1001221

loop_
_symmetry_equiv_pos_as_xyz
x,y,z
1/2-x,1/2+y,1/2-z
-x,-y,1/2+z
1/2+x,1/2-y,-z
-x,-y,-z
1/2+x,1/2-y,1/2+z
x,y,1/2-z
1/2-x,1/2+y,z

loop_
_atom_site_label
_atom_site_type_symbol
_atom_site_symmetry_multiplicity
_atom_site_Wyckoff_symbol
_atom_site_fract_x
_atom_site_fract_y
_atom_site_fract_z
_atom_site_occupancy
_atom_site_attached_hydrogens
_atom_site_calc_flag
Y1 Y3+ 4 c 0.121(1) 0.2891(5) 0.25 1. 0 d
Y2 Y3+ 4 c 0.3958(9) 0.0749(6) 0.25 1. 0 d
Ba1 Ba2+ 4 c 0.9293(6) 0.9055(4) 0.25 1. 0 d
Cu1 Cu2+ 4 c 0.718(1) 0.6560(8) 0.25 1. 0 d
O1 O2- 8 d 0.159(3) 0.444(2) -0.014(3) 1. 0 d
O2 O2- 8 d 0.372(5) 0.234(2) 0.467(3) 1. 0 d
O3 O2- 4 c 0.082(4) 0.090(3) 0.25 1. 0 d

loop_
_atom_type_symbol
_atom_type_oxidation_number
Y3+ 3.000
Ba2+ 2.000
Cu2+ 2.000
O2- -2.000
